data_8107055
loop_
_publ_author_name
'Xu, Chunying'
'Lou, Xinhua'
'Wang, Shimin'

_publ_section_title
;
 Crystal structure of poly-[bis(\m 3-5-hydroxyisophtalato-\k3
 O:O&#x2032;:O&#x2032;&#x2032;)(\m
 2-1,4-bis(2-ethylbenzimidazol-1-ylmethyl)benzene-\k2
 N:N&#x2032;)dizinc(II)], C40H30N4O5Zn2
;
_journal_issue 3
_journal_name_full 'Zeitschrift f\"ur Kristallographie - New Crystal Structures'
_journal_page_first 937
_journal_page_last 938
_journal_paper_doi 10.1515/ncrs-2016-0013
_journal_volume 231
_journal_year 2016
_chemical_formula_moiety 'C20 H15 N2 O5 Zn'
_chemical_formula_sum 'C20 H15 N2 O5 Zn'
_chemical_formula_weight 428.73
_space_group_IT_number 2
_space_group_name_Hall '-P 1'
_space_group_name_H-M_alt 'P -1'
_symmetry_cell_setting triclinic
_symmetry_space_group_name_Hall '-P 1'
_symmetry_space_group_name_H-M 'P -1'
_atom_sites_solution_hydrogens geom
_atom_sites_solution_primary direct
_atom_sites_solution_secondary difmap
_cell_angle_alpha 72.76(3)
_cell_angle_beta 77.78(3)
_cell_angle_gamma 70.13(3)
_cell_formula_units_Z 2
_cell_length_a 8.5232(17)
_cell_length_b 9.947(2)
_cell_length_c 11.555(2)
_cell_measurement_reflns_used 4796
_cell_measurement_temperature 293(2)
_cell_measurement_theta_max 29.1292
_cell_measurement_theta_min 1.8597
_cell_volume 873.2(4)
_computing_cell_refinement 'CrystalClear (Rigaku/MSC Inc., 2006)'
_computing_data_collection 'CrystalClear (Rigaku/MSC Inc., 2006)'
_computing_data_reduction 'CrystalClear (Rigaku/MSC Inc., 2006)'
_computing_molecular_graphics SHELXTL
_computing_publication_material SHELXTL
_computing_structure_refinement 'SHELXL-97 (Sheldrick, 1997)'
_computing_structure_solution 'SHELXS-97 (Sheldrick, 1990)'
_diffrn_ambient_temperature 293(2)
_diffrn_detector_area_resol_mean 28.5714
_diffrn_measured_fraction_theta_full 0.980
_diffrn_measured_fraction_theta_max 0.980
_diffrn_measurement_device_type 'Rigaku Saturn'
_diffrn_measurement_method \w
_diffrn_radiation_monochromator graphite
_diffrn_radiation_source 'fine-focus sealed tube'
_diffrn_radiation_type MoK\a
_diffrn_radiation_wavelength 0.71073
_diffrn_reflns_av_R_equivalents 0.0243
_diffrn_reflns_av_sigmaI/netI 0.0370
_diffrn_reflns_limit_h_max 10
_diffrn_reflns_limit_h_min -10
_diffrn_reflns_limit_k_max 11
_diffrn_reflns_limit_k_min -11
_diffrn_reflns_limit_l_max 10
_diffrn_reflns_limit_l_min -13
_diffrn_reflns_number 5750
_diffrn_reflns_theta_full 25.00
_diffrn_reflns_theta_max 25.00
_diffrn_reflns_theta_min 2.25
_exptl_absorpt_coefficient_mu 1.443
_exptl_absorpt_correction_T_max 0.7689
_exptl_absorpt_correction_T_min 0.6070
_exptl_absorpt_correction_type multi-scan
_exptl_absorpt_process_details 'Jacobson, R. (1998) Private communication'
_exptl_crystal_colour Colourless
_exptl_crystal_density_diffrn 1.631
_exptl_crystal_density_method 'not measured'
_exptl_crystal_description Prism
_exptl_crystal_F_000 438
_exptl_crystal_size_max 0.30
_exptl_crystal_size_mid 0.27
_exptl_crystal_size_min 0.21
_refine_diff_density_max 0.347
_refine_diff_density_min -0.250
_refine_diff_density_rms 0.063
_refine_ls_extinction_method none
_refine_ls_goodness_of_fit_ref 1.049
_refine_ls_hydrogen_treatment constr
_refine_ls_matrix_type full
_refine_ls_number_parameters 255
_refine_ls_number_reflns 3014
_refine_ls_number_restraints 0
_refine_ls_restrained_S_all 1.049
_refine_ls_R_factor_all 0.0416
_refine_ls_R_factor_gt 0.0363
_refine_ls_shift/su_max 0.001
_refine_ls_shift/su_mean 0.000
_refine_ls_structure_factor_coef Fsqd
_refine_ls_weighting_details 'calc w=1/[\s^2^(Fo^2^)+(0.0372P)^2^+0.7849P] where P=(Fo^2^+2Fc^2^)/3'
_refine_ls_weighting_scheme calc
_refine_ls_wR_factor_gt 0.0821
_refine_ls_wR_factor_ref 0.0852
_reflns_number_gt 2724
_reflns_number_total 3014
_reflns_threshold_expression >2sigma(I)
_cod_data_source_file suppl_ncrs-2016-0013_suppl.cif
_cod_data_source_block 1
_cod_original_cell_volume 873.2(3)
_cod_original_sg_symbol_H-M P-1
_cod_database_code 8107055

loop_
_symmetry_equiv_pos_as_xyz
'x, y, z'
'-x, -y, -z'

loop_
_atom_site_label
_atom_site_type_symbol
_atom_site_fract_x
_atom_site_fract_y
_atom_site_fract_z
_atom_site_U_iso_or_equiv
_atom_site_adp_type
_atom_site_occupancy
_atom_site_symmetry_multiplicity
_atom_site_calc_flag
_atom_site_refinement_flags
_atom_site_disorder_assembly
_atom_site_disorder_group
Zn1 Zn 0.56897(4) 0.54820(4) 0.33109(3) 0.02717(13) Uani 1 1 d . . .
O1 O 0.3224(2) 0.6234(2) 0.35783(19) 0.0350(5) Uani 1 1 d . . .
O2 O 0.3544(3) 0.6363(2) 0.53883(19) 0.0343(5) Uani 1 1 d . . .
C13 C 0.2631(3) 0.6570(3) 0.4584(3) 0.0263(6) Uani 1 1 d . . .
C14 C 0.0783(3) 0.7306(3) 0.4800(2) 0.0228(6) Uani 1 1 d . . .
C19 C 0.0188(3) 0.8170(3) 0.5641(3) 0.0256(6) Uani 1 1 d . . .
H19 H 0.0921 0.8215 0.6112 0.031 Uiso 1 1 calc R . .
C18 C -0.1501(3) 0.8966(3) 0.5778(3) 0.0241(6) Uani 1 1 d . . .
C17 C -0.2577(3) 0.8873(3) 0.5074(3) 0.0261(6) Uani 1 1 d . . .
H17 H -0.3698 0.9441 0.5131 0.031 Uiso 1 1 calc R . .
C16 C -0.2002(3) 0.7944(3) 0.4289(3) 0.0239(6) Uani 1 1 d . . .
C15 C -0.0312(3) 0.7163(3) 0.4142(3) 0.0265(6) Uani 1 1 d . . .
H15 H 0.0084 0.6549 0.3607 0.032 Uiso 1 1 calc R . .
O5 O -0.2044(3) 0.9798(2) 0.66102(19) 0.0330(5) Uani 1 1 d . . .
H5 H -0.3024 1.0295 0.6545 0.050 Uiso 1 1 calc R . .
C1 C 0.5154(4) 0.2575(4) 0.2764(3) 0.0396(8) Uani 1 1 d . . .
H1A H 0.5992 0.1739 0.3163 0.059 Uiso 1 1 calc R . .
H1B H 0.4439 0.2241 0.2445 0.059 Uiso 1 1 calc R . .
H1C H 0.4492 0.3135 0.3342 0.059 Uiso 1 1 calc R . .
C2 C 0.5986(3) 0.3512(3) 0.1751(3) 0.0265(6) Uani 1 1 d . . .
N1 N 0.6263(3) 0.4716(3) 0.1819(2) 0.0254(5) Uani 1 1 d . . .
C3 C 0.7102(3) 0.5242(3) 0.0683(3) 0.0270(6) Uani 1 1 d . . .
C8 C 0.7295(4) 0.4313(3) -0.0060(3) 0.0285(7) Uani 1 1 d . . .
N2 N 0.6564(3) 0.3235(3) 0.0637(2) 0.0287(6) Uani 1 1 d . . .
C4 C 0.7715(4) 0.6450(4) 0.0260(3) 0.0385(8) Uani 1 1 d . . .
H4 H 0.7583 0.7085 0.0748 0.046 Uiso 1 1 calc R . .
C5 C 0.8526(5) 0.6667(4) -0.0911(4) 0.0524(10) Uani 1 1 d . . .
H5A H 0.8956 0.7464 -0.1220 0.063 Uiso 1 1 calc R . .
C6 C 0.8721(5) 0.5722(4) -0.1650(3) 0.0511(10) Uani 1 1 d . . .
H6 H 0.9284 0.5902 -0.2436 0.061 Uiso 1 1 calc R . .
C7 C 0.8105(4) 0.4535(4) -0.1246(3) 0.0417(8) Uani 1 1 d . . .
H7 H 0.8224 0.3912 -0.1741 0.050 Uiso 1 1 calc R . .
C9 C 0.6599(4) 0.1960(4) 0.0227(3) 0.0373(8) Uani 1 1 d . . .
H9A H 0.6175 0.2300 -0.0558 0.045 Uiso 1 1 calc R . .
H9B H 0.5871 0.1437 0.0806 0.045 Uiso 1 1 calc R . .
C10 C 0.8361(4) 0.0926(3) 0.0113(3) 0.0332(7) Uani 1 1 d . . .
C11 C 0.9269(4) 0.0321(4) 0.1103(3) 0.0401(8) Uani 1 1 d . . .
H11 H 0.8776 0.0538 0.1851 0.048 Uiso 1 1 calc R . .
C12 C 0.9114(4) 0.0595(4) -0.0995(3) 0.0421(9) Uani 1 1 d . . .
H12 H 0.8522 0.0995 -0.1669 0.051 Uiso 1 1 calc R . .
C20 C -0.3263(4) 0.7767(4) 0.3642(3) 0.0312(7) Uani 1 1 d . . .
O4 O -0.4578(3) 0.8757(3) 0.3452(2) 0.0474(6) Uani 1 1 d . . .
O3 O -0.2823(3) 0.6533(3) 0.3350(2) 0.0417(6) Uani 1 1 d . . .

loop_
_atom_site_aniso_label
_atom_site_aniso_U_11
_atom_site_aniso_U_22
_atom_site_aniso_U_33
_atom_site_aniso_U_23
_atom_site_aniso_U_13
_atom_site_aniso_U_12
Zn1 0.01833(18) 0.0364(2) 0.0298(2) -0.01854(15) -0.00382(13) -0.00236(14)
O1 0.0188(10) 0.0522(14) 0.0363(12) -0.0267(11) -0.0024(9) -0.0004(10)
O2 0.0275(11) 0.0376(12) 0.0382(12) -0.0137(10) -0.0163(10) 0.0008(9)
C13 0.0215(14) 0.0256(15) 0.0314(16) -0.0097(13) -0.0033(12) -0.0042(12)
C14 0.0174(14) 0.0248(15) 0.0239(14) -0.0057(12) 0.0001(11) -0.0051(11)
C19 0.0240(15) 0.0292(16) 0.0238(15) -0.0072(12) -0.0046(12) -0.0064(12)
C18 0.0240(15) 0.0237(15) 0.0245(15) -0.0086(12) 0.0016(12) -0.0076(12)
C17 0.0190(14) 0.0258(15) 0.0311(16) -0.0098(13) 0.0010(12) -0.0037(12)
C16 0.0189(14) 0.0280(15) 0.0263(15) -0.0115(12) -0.0004(11) -0.0059(12)
C15 0.0216(14) 0.0308(16) 0.0291(15) -0.0147(13) 0.0014(12) -0.0068(12)
O5 0.0276(11) 0.0416(13) 0.0339(12) -0.0232(10) -0.0019(9) -0.0043(10)
C1 0.0396(19) 0.044(2) 0.0400(19) -0.0145(16) 0.0028(15) -0.0198(16)
C2 0.0220(14) 0.0291(16) 0.0272(15) -0.0117(13) -0.0015(12) -0.0031(12)
N1 0.0214(12) 0.0301(13) 0.0264(13) -0.0142(11) -0.0010(10) -0.0048(10)
C3 0.0220(14) 0.0280(15) 0.0272(15) -0.0087(13) -0.0040(12) -0.0005(12)
C8 0.0225(14) 0.0332(16) 0.0247(15) -0.0087(13) -0.0021(12) -0.0010(13)
N2 0.0250(13) 0.0301(13) 0.0318(14) -0.0162(11) -0.0055(11) -0.0005(11)
C4 0.0346(18) 0.0351(18) 0.043(2) -0.0061(15) -0.0088(15) -0.0079(15)
C5 0.051(2) 0.047(2) 0.051(2) 0.0111(18) -0.0090(18) -0.0226(18)
C6 0.052(2) 0.059(2) 0.0280(18) 0.0001(17) 0.0053(16) -0.0151(19)
C7 0.044(2) 0.050(2) 0.0247(17) -0.0101(15) -0.0004(15) -0.0062(17)
C9 0.0366(18) 0.0385(18) 0.0442(19) -0.0271(16) -0.0089(15) -0.0033(15)
C10 0.0362(18) 0.0273(16) 0.0383(18) -0.0174(14) -0.0082(14) -0.0022(14)
C11 0.044(2) 0.043(2) 0.0297(17) -0.0212(15) -0.0051(15) 0.0019(16)
C12 0.046(2) 0.043(2) 0.0343(18) -0.0195(16) -0.0170(16) 0.0054(16)
C20 0.0211(15) 0.0442(19) 0.0335(17) -0.0195(15) 0.0009(13) -0.0101(15)
O4 0.0248(12) 0.0535(15) 0.0691(17) -0.0329(13) -0.0168(11) 0.0039(11)
O3 0.0243(11) 0.0481(14) 0.0651(16) -0.0374(13) -0.0037(11) -0.0073(10)

loop_
_atom_type_symbol
_atom_type_description
_atom_type_scat_dispersion_real
_atom_type_scat_dispersion_imag
_atom_type_scat_source
C C 0.0033 0.0016 'International Tables Vol C Tables 4.2.6.8 and 6.1.1.4'
H H 0.0000 0.0000 'International Tables Vol C Tables 4.2.6.8 and 6.1.1.4'
N N 0.0061 0.0033 'International Tables Vol C Tables 4.2.6.8 and 6.1.1.4'
O O 0.0106 0.0060 'International Tables Vol C Tables 4.2.6.8 and 6.1.1.4'
Zn Zn 0.2839 1.4301 'International Tables Vol C Tables 4.2.6.8 and 6.1.1.4'

loop_
_geom_angle_atom_site_label_1
_geom_angle_atom_site_label_2
_geom_angle_atom_site_label_3
_geom_angle
_geom_angle_site_symmetry_1
_geom_angle_site_symmetry_3
O3 Zn1 O1 124.42(9) 1_655 .
O3 Zn1 N1 111.81(10) 1_655 .
O1 Zn1 N1 106.53(9) . .
O3 Zn1 O2 100.96(10) 1_655 2_666
O1 Zn1 O2 108.73(10) . 2_666
N1 Zn1 O2 102.04(9) . 2_666
C13 O1 Zn1 114.86(18) . .
C13 O2 Zn1 127.2(2) . 2_666
O1 C13 O2 122.6(3) . .
O1 C13 C14 118.1(3) . .
O2 C13 C14 119.3(3) . .
C19 C14 C15 120.6(3) . .
C19 C14 C13 119.0(2) . .
C15 C14 C13 120.4(2) . .
C18 C19 C14 119.9(3) . .
C18 C19 H19 120.0 . .
C14 C19 H19 120.0 . .
O5 C18 C17 122.4(2) . .
O5 C18 C19 118.5(3) . .
C17 C18 C19 119.1(3) . .
C18 C17 C16 120.8(3) . .
C18 C17 H17 119.6 . .
C16 C17 H17 119.6 . .
C15 C16 C17 119.9(3) . .
C15 C16 C20 121.5(3) . .
C17 C16 C20 118.6(2) . .
C16 C15 C14 119.4(3) . .
C16 C15 H15 120.3 . .
C14 C15 H15 120.3 . .
C18 O5 H5 109.5 . .
C2 C1 H1A 109.5 . .
C2 C1 H1B 109.5 . .
H1A C1 H1B 109.5 . .
C2 C1 H1C 109.5 . .
H1A C1 H1C 109.5 . .
H1B C1 H1C 109.5 . .
N1 C2 N2 111.5(3) . .
N1 C2 C1 124.7(3) . .
N2 C2 C1 123.8(3) . .
C2 N1 C3 106.2(2) . .
C2 N1 Zn1 124.8(2) . .
C3 N1 Zn1 128.9(2) . .
C8 C3 N1 108.5(3) . .
C8 C3 C4 120.8(3) . .
N1 C3 C4 130.7(3) . .
N2 C8 C3 105.9(2) . .
N2 C8 C7 131.9(3) . .
C3 C8 C7 122.2(3) . .
C2 N2 C8 107.8(2) . .
C2 N2 C9 128.1(3) . .
C8 N2 C9 123.9(3) . .
C5 C4 C3 117.0(3) . .
C5 C4 H4 121.5 . .
C3 C4 H4 121.5 . .
C4 C5 C6 121.7(3) . .
C4 C5 H5A 119.1 . .
C6 C5 H5A 119.1 . .
C7 C6 C5 121.7(3) . .
C7 C6 H6 119.2 . .
C5 C6 H6 119.2 . .
C6 C7 C8 116.5(3) . .
C6 C7 H7 121.7 . .
C8 C7 H7 121.7 . .
N2 C9 C10 111.0(3) . .
N2 C9 H9A 109.4 . .
C10 C9 H9A 109.4 . .
N2 C9 H9B 109.4 . .
C10 C9 H9B 109.4 . .
H9A C9 H9B 108.0 . .
C12 C10 C11 118.9(3) . .
C12 C10 C9 120.4(3) . .
C11 C10 C9 120.8(3) . .
C12 C11 C10 120.9(3) 2_755 .
C12 C11 H11 119.6 2_755 .
C10 C11 H11 119.6 . .
C11 C12 C10 120.3(3) 2_755 .
C11 C12 H12 119.9 2_755 .
C10 C12 H12 119.9 . .
O4 C20 O3 125.8(3) . .
O4 C20 C16 119.9(3) . .
O3 C20 C16 114.3(3) . .
C20 O3 Zn1 125.63(19) . 1_455

loop_
_geom_bond_atom_site_label_1
_geom_bond_atom_site_label_2
_geom_bond_distance
_geom_bond_site_symmetry_2
Zn1 O3 1.912(2) 1_655
Zn1 O1 1.966(2) .
Zn1 N1 1.990(2) .
Zn1 O2 2.005(2) 2_666
O1 C13 1.259(3) .
O2 C13 1.262(3) .
O2 Zn1 2.005(2) 2_666
C13 C14 1.496(4) .
C14 C19 1.389(4) .
C14 C15 1.388(4) .
C19 C18 1.388(4) .
C19 H19 0.9300 .
C18 O5 1.358(3) .
C18 C17 1.390(4) .
C17 C16 1.385(4) .
C17 H17 0.9300 .
C16 C15 1.386(4) .
C16 C20 1.514(4) .
C15 H15 0.9300 .
O5 H5 0.8200 .
C1 C2 1.481(4) .
C1 H1A 0.9600 .
C1 H1B 0.9600 .
C1 H1C 0.9600 .
C2 N1 1.323(4) .
C2 N2 1.352(4) .
N1 C3 1.400(4) .
C3 C8 1.388(4) .
C3 C4 1.388(4) .
C8 N2 1.384(4) .
C8 C7 1.388(4) .
N2 C9 1.468(4) .
C4 C5 1.374(5) .
C4 H4 0.9300 .
C5 C6 1.396(5) .
C5 H5A 0.9300 .
C6 C7 1.370(5) .
C6 H6 0.9300 .
C7 H7 0.9300 .
C9 C10 1.509(4) .
C9 H9A 0.9700 .
C9 H9B 0.9700 .
C10 C12 1.384(4) .
C10 C11 1.386(4) .
C11 C12 1.374(5) 2_755
C11 H11 0.9300 .
C12 C11 1.374(5) 2_755
C12 H12 0.9300 .
C20 O4 1.225(4) .
C20 O3 1.280(4) .
O3 Zn1 1.912(2) 1_455

loop_
_geom_torsion_atom_site_label_1
_geom_torsion_atom_site_label_2
_geom_torsion_atom_site_label_3
_geom_torsion_atom_site_label_4
_geom_torsion
_geom_torsion_site_symmetry_1
_geom_torsion_site_symmetry_2
_geom_torsion_site_symmetry_3
_geom_torsion_site_symmetry_4
O3 Zn1 O1 C13 -57.4(3) 1_655 . . .
N1 Zn1 O1 C13 170.3(2) . . . .
O2 Zn1 O1 C13 61.0(2) 2_666 . . .
Zn1 O1 C13 O2 -3.8(4) . . . .
Zn1 O1 C13 C14 173.32(19) . . . .
Zn1 O2 C13 O1 -86.2(4) 2_666 . . .
Zn1 O2 C13 C14 96.7(3) 2_666 . . .
O1 C13 C14 C19 -155.9(3) . . . .
O2 C13 C14 C19 21.3(4) . . . .
O1 C13 C14 C15 22.1(4) . . . .
O2 C13 C14 C15 -160.7(3) . . . .
C15 C14 C19 C18 -3.7(4) . . . .
C13 C14 C19 C18 174.4(3) . . . .
C14 C19 C18 O5 179.9(3) . . . .
C14 C19 C18 C17 0.6(4) . . . .
O5 C18 C17 C16 -176.0(3) . . . .
C19 C18 C17 C16 3.2(4) . . . .
C18 C17 C16 C15 -4.0(4) . . . .
C18 C17 C16 C20 173.8(3) . . . .
C17 C16 C15 C14 0.9(4) . . . .
C20 C16 C15 C14 -176.8(3) . . . .
C19 C14 C15 C16 2.9(4) . . . .
C13 C14 C15 C16 -175.1(3) . . . .
N2 C2 N1 C3 -1.1(3) . . . .
C1 C2 N1 C3 178.7(3) . . . .
N2 C2 N1 Zn1 -177.63(17) . . . .
C1 C2 N1 Zn1 2.1(4) . . . .
O3 Zn1 N1 C2 150.7(2) 1_655 . . .
O1 Zn1 N1 C2 -70.4(2) . . . .
O2 Zn1 N1 C2 43.5(2) 2_666 . . .
O3 Zn1 N1 C3 -25.1(3) 1_655 . . .
O1 Zn1 N1 C3 113.8(2) . . . .
O2 Zn1 N1 C3 -132.2(2) 2_666 . . .
C2 N1 C3 C8 0.5(3) . . . .
Zn1 N1 C3 C8 176.90(19) . . . .
C2 N1 C3 C4 -178.8(3) . . . .
Zn1 N1 C3 C4 -2.4(5) . . . .
N1 C3 C8 N2 0.2(3) . . . .
C4 C3 C8 N2 179.5(3) . . . .
N1 C3 C8 C7 -179.1(3) . . . .
C4 C3 C8 C7 0.2(5) . . . .
N1 C2 N2 C8 1.2(3) . . . .
C1 C2 N2 C8 -178.6(3) . . . .
N1 C2 N2 C9 175.5(3) . . . .
C1 C2 N2 C9 -4.3(5) . . . .
C3 C8 N2 C2 -0.8(3) . . . .
C7 C8 N2 C2 178.4(3) . . . .
C3 C8 N2 C9 -175.4(3) . . . .
C7 C8 N2 C9 3.8(5) . . . .
C8 C3 C4 C5 -0.6(5) . . . .
N1 C3 C4 C5 178.6(3) . . . .
C3 C4 C5 C6 0.3(5) . . . .
C4 C5 C6 C7 0.4(6) . . . .
C5 C6 C7 C8 -0.8(5) . . . .
N2 C8 C7 C6 -178.7(3) . . . .
C3 C8 C7 C6 0.5(5) . . . .
C2 N2 C9 C10 -105.9(3) . . . .
C8 N2 C9 C10 67.6(4) . . . .
N2 C9 C10 C12 -121.2(3) . . . .
N2 C9 C10 C11 57.2(4) . . . .
C12 C10 C11 C12 -0.1(6) . . . 2_755
C9 C10 C11 C12 -178.6(3) . . . 2_755
C11 C10 C12 C11 0.1(6) . . . 2_755
C9 C10 C12 C11 178.6(3) . . . 2_755
C15 C16 C20 O4 -156.1(3) . . . .
C17 C16 C20 O4 26.1(4) . . . .
C15 C16 C20 O3 24.5(4) . . . .
C17 C16 C20 O3 -153.3(3) . . . .
O4 C20 O3 Zn1 -32.7(5) . . . 1_455
C16 C20 O3 Zn1 146.6(2) . . . 1_455
